data_4036144
loop_
_publ_author_name
'Priebbenow, Daniel L.'
'Gable, Robert W.'
'Baell, Jonathan'

_publ_section_title
;
 Regio- and stereoselective iodoacyloxylations of alkynes.
;
_journal_issue 9
_journal_name_full 'The Journal of organic chemistry'
_journal_page_first 4412
_journal_page_last 4418
_journal_paper_doi 10.1021/acs.joc.5b00250
_journal_volume 80
_journal_year 2015
_chemical_absolute_configuration ad
_chemical_formula_moiety 'C20 H18 I N O4'
_chemical_formula_sum 'C20 H18 I N O4'
_chemical_formula_weight 463.25
_space_group_crystal_system orthorhombic
_space_group_IT_number 19
_space_group_name_Hall 'P 2ac 2ab'
_space_group_name_H-M_alt 'P 21 21 21'
_atom_sites_solution_hydrogens geom
_audit_creation_date 2015-01-22
_audit_creation_method
;
Olex2 1.2
(compiled 2015.01.19 svn.r3143 for OlexSys, GUI svn.r4992)
;
_cell_angle_alpha 90
_cell_angle_beta 90
_cell_angle_gamma 90
_cell_formula_units_Z 4
_cell_length_a 8.46912(8)
_cell_length_b 9.73854(11)
_cell_length_c 22.7407(2)
_cell_measurement_reflns_used 11793
_cell_measurement_temperature 130.00(10)
_cell_measurement_theta_max 76.9260
_cell_measurement_theta_min 4.9110
_cell_volume 1875.58(3)
_computing_cell_refinement
;
CrysAlisPro, Agilent Technologies,
Version 1.171.37.34 (release 22-05-2014 CrysAlis171 .NET)
(compiled May 22 2014,16:03:01)
;
_computing_data_collection
;
CrysAlisPro, Agilent Technologies,
Version 1.171.37.34 (release 22-05-2014 CrysAlis171 .NET)
(compiled May 22 2014,16:03:01)
;
_computing_data_reduction
;
CrysAlisPro, Agilent Technologies,
Version 1.171.37.34 (release 22-05-2014 CrysAlis171 .NET)
(compiled May 22 2014,16:03:01)
;
_computing_molecular_graphics 'Olex2 (Dolomanov et al., 2009)'
_computing_publication_material 'Olex2 (Dolomanov et al., 2009)'
_computing_structure_refinement 'ShelXL (Sheldrick, 2008)'
_diffrn_ambient_environment N~2~
_diffrn_ambient_temperature 130.00(10)
_diffrn_detector 'CCD plate'
_diffrn_detector_area_resol_mean 10.2273
_diffrn_detector_type Atlas
_diffrn_measured_fraction_theta_full 1.001
_diffrn_measured_fraction_theta_max 0.998
_diffrn_measurement_details
;
#__ type_ start__ end____ width___ exp.time_
  1 omega  -59.00   30.00   1.0000    1.2600
omega____ theta____ kappa____ phi______ frames
    -      -41.8673   57.0000  -60.0000 89

#__ type_ start__ end____ width___ exp.time_
  2 omega  -48.00   33.00   1.0000    1.2600
omega____ theta____ kappa____ phi______ frames
    -      -41.8673   37.0000  120.0000 81

#__ type_ start__ end____ width___ exp.time_
  3 omega  -61.00  -14.00   1.0000    1.2600
omega____ theta____ kappa____ phi______ frames
    -      -41.8673  -57.0000  -30.0000 47

#__ type_ start__ end____ width___ exp.time_
  4 omega   61.00   87.00   1.0000    1.2600
omega____ theta____ kappa____ phi______ frames
    -       41.8673 -125.0000   30.0000 26

#__ type_ start__ end____ width___ exp.time_
  5 omega   61.00   93.00   1.0000    5.0350
omega____ theta____ kappa____ phi______ frames
    -      112.0000  -45.0000   60.0000 32

#__ type_ start__ end____ width___ exp.time_
  6 omega   83.00  108.00   1.0000    5.0350
omega____ theta____ kappa____ phi______ frames
    -      112.0000  -94.0000   60.0000 25

#__ type_ start__ end____ width___ exp.time_
  7 omega   75.00  112.00   1.0000    5.0350
omega____ theta____ kappa____ phi______ frames
    -      112.0000 -111.0000  150.0000 37

#__ type_ start__ end____ width___ exp.time_
  8 omega   40.00   95.00   1.0000    5.0350
omega____ theta____ kappa____ phi______ frames
    -      112.0000  -45.0000  120.0000 55

#__ type_ start__ end____ width___ exp.time_
  9 omega   37.00  116.00   1.0000    5.0350
omega____ theta____ kappa____ phi______ frames
    -      112.0000 -111.0000   60.0000 79

#__ type_ start__ end____ width___ exp.time_
 10 omega   60.00  114.00   1.0000    5.0350
omega____ theta____ kappa____ phi______ frames
    -      112.0000 -111.0000    0.0000 54

#__ type_ start__ end____ width___ exp.time_
 11 omega  105.00  130.00   1.0000    5.0350
omega____ theta____ kappa____ phi______ frames
    -      112.0000  -77.0000  -90.0000 25

#__ type_ start__ end____ width___ exp.time_
 12 omega   74.00  115.00   1.0000    5.0350
omega____ theta____ kappa____ phi______ frames
    -      112.0000 -111.0000 -150.0000 41

#__ type_ start__ end____ width___ exp.time_
 13 omega   65.00  107.00   1.0000    5.0350
omega____ theta____ kappa____ phi______ frames
    -      112.0000  -94.0000 -150.0000 42

#__ type_ start__ end____ width___ exp.time_
 14 omega   62.00   89.00   1.0000    5.0350
omega____ theta____ kappa____ phi______ frames
    -      112.0000  -45.0000  -60.0000 27

#__ type_ start__ end____ width___ exp.time_
 15 omega   44.00   70.00   1.0000    5.0350
omega____ theta____ kappa____ phi______ frames
    -      112.0000  -77.0000  -90.0000 26

#__ type_ start__ end____ width___ exp.time_
 16 omega   36.00  116.00   1.0000    5.0350
omega____ theta____ kappa____ phi______ frames
    -      112.0000 -111.0000  -30.0000 80

#__ type_ start__ end____ width___ exp.time_
 17 omega   49.00   75.00   1.0000    5.0350
omega____ theta____ kappa____ phi______ frames
    -      112.0000  -30.0000 -150.0000 26

#__ type_ start__ end____ width___ exp.time_
 18 omega   60.00  177.00   1.0000    5.0350
omega____ theta____ kappa____ phi______ frames
    -      112.0000   15.0000 -150.0000 117

#__ type_ start__ end____ width___ exp.time_
 19 omega  100.00  131.00   1.0000    5.0350
omega____ theta____ kappa____ phi______ frames
    -      112.0000   61.0000 -150.0000 31

#__ type_ start__ end____ width___ exp.time_
 20 omega   63.00  124.00   1.0000    5.0350
omega____ theta____ kappa____ phi______ frames
    -      112.0000  178.0000  -30.0000 61

#__ type_ start__ end____ width___ exp.time_
 21 omega   96.00  141.00   1.0000    5.0350
omega____ theta____ kappa____ phi______ frames
    -      112.0000  178.0000  -90.0000 45

#__ type_ start__ end____ width___ exp.time_
 22 omega  142.00  169.00   1.0000    5.0350
omega____ theta____ kappa____ phi______ frames
    -      112.0000   45.0000   60.0000 27

#__ type_ start__ end____ width___ exp.time_
 23 omega  140.00  167.00   1.0000    5.0350
omega____ theta____ kappa____ phi______ frames
    -      112.0000   45.0000  120.0000 27

#__ type_ start__ end____ width___ exp.time_
 24 omega  136.00  168.00   1.0000    5.0350
omega____ theta____ kappa____ phi______ frames
    -      112.0000   45.0000   90.0000 32

#__ type_ start__ end____ width___ exp.time_
 25 omega  127.00  169.00   1.0000    5.0350
omega____ theta____ kappa____ phi______ frames
    -      112.0000  111.0000  120.0000 42

#__ type_ start__ end____ width___ exp.time_
 26 omega  104.00  130.00   1.0000    5.0350
omega____ theta____ kappa____ phi______ frames
    -      112.0000   45.0000   60.0000 26

#__ type_ start__ end____ width___ exp.time_
 27 omega   90.00  127.00   1.0000    5.0350
omega____ theta____ kappa____ phi______ frames
    -      112.0000   45.0000  120.0000 37

#__ type_ start__ end____ width___ exp.time_
 28 omega   87.00  126.00   1.0000    5.0350
omega____ theta____ kappa____ phi______ frames
    -      112.0000   45.0000   90.0000 39

#__ type_ start__ end____ width___ exp.time_
 29 omega   40.00  123.00   1.0000    5.0350
omega____ theta____ kappa____ phi______ frames
    -      112.0000  -61.0000    0.0000 83

#__ type_ start__ end____ width___ exp.time_
 30 omega   42.00   74.00   1.0000    5.0350
omega____ theta____ kappa____ phi______ frames
    -      112.0000  -30.0000  -90.0000 32

#__ type_ start__ end____ width___ exp.time_
 31 omega   34.00   94.00   1.0000    5.0350
omega____ theta____ kappa____ phi______ frames
    -      112.0000  -94.0000  -90.0000 60

#__ type_ start__ end____ width___ exp.time_
 32 omega   39.00   94.00   1.0000    1.2600
omega____ theta____ kappa____ phi______ frames
    -       41.8673 -125.0000 -180.0000 55

#__ type_ start__ end____ width___ exp.time_
 33 omega -113.00  -87.00   1.0000    1.2600
omega____ theta____ kappa____ phi______ frames
    -      -41.8673  -57.0000  -30.0000 26

#__ type_ start__ end____ width___ exp.time_
 34 omega -116.00  -21.00   1.0000    1.2600
omega____ theta____ kappa____ phi______ frames
    -      -41.8673  -37.0000  150.0000 95
;
_diffrn_measurement_device 'four-circle diffractometer'
_diffrn_measurement_device_type 'SuperNova, Dual, Cu at zero, Atlas'
_diffrn_measurement_method '\w scans'
_diffrn_orient_matrix_UB_11 -0.1724467000
_diffrn_orient_matrix_UB_12 -0.0137282000
_diffrn_orient_matrix_UB_13 0.0207048000
_diffrn_orient_matrix_UB_21 -0.0225654000
_diffrn_orient_matrix_UB_22 0.1561391000
_diffrn_orient_matrix_UB_23 -0.0070859000
_diffrn_orient_matrix_UB_31 -0.0532527000
_diffrn_orient_matrix_UB_32 -0.0216957000
_diffrn_orient_matrix_UB_33 -0.0640995000
_diffrn_radiation_monochromator mirror
_diffrn_radiation_probe x-ray
_diffrn_radiation_type CuK\a
_diffrn_radiation_wavelength 1.54184
_diffrn_reflns_av_R_equivalents 0.0361
_diffrn_reflns_av_unetI/netI 0.0265
_diffrn_reflns_Laue_measured_fraction_full 1.001
_diffrn_reflns_Laue_measured_fraction_max 0.998
_diffrn_reflns_limit_h_max 9
_diffrn_reflns_limit_h_min -10
_diffrn_reflns_limit_k_max 10
_diffrn_reflns_limit_k_min -12
_diffrn_reflns_limit_l_max 21
_diffrn_reflns_limit_l_min -28
_diffrn_reflns_number 18886
_diffrn_reflns_point_group_measured_fraction_full 1.000
_diffrn_reflns_point_group_measured_fraction_max 0.995
_diffrn_reflns_theta_full 67.684
_diffrn_reflns_theta_max 77.095
_diffrn_reflns_theta_min 3.888
_diffrn_source 'sealed X-ray tube'
_diffrn_source_type 'SuperNova (Cu) X-ray Source'
_exptl_absorpt_coefficient_mu 13.628
_exptl_absorpt_correction_T_max 0.700
_exptl_absorpt_correction_T_min 0.188
_exptl_absorpt_correction_type gaussian
_exptl_absorpt_process_details
;
CrysAlisPro, Agilent Technologies,
Version 1.171.37.34 (release 22-05-2014 CrysAlis171 .NET)
(compiled May 22 2014,16:03:01)
Numerical absorption correction based on gaussian integration over
			a multifaceted crystal model
Empirical absorption correction using spherical harmonics,
 implemented in SCALE3 ABSPACK scaling algorithm.
;
_exptl_crystal_colour colourless
_exptl_crystal_colour_primary colourless
_exptl_crystal_density_diffrn 1.641
_exptl_crystal_description needle
_exptl_crystal_F_000 920
_exptl_crystal_size_max 0.3278
_exptl_crystal_size_mid 0.0324
_exptl_crystal_size_min 0.0293
_refine_diff_density_max 0.251
_refine_diff_density_min -0.712
_refine_diff_density_rms 0.053
_refine_ls_abs_structure_details
;
 Flack x determined using 1620 quotients [(I+)-(I-)]/[(I+)+(I-)]
 (Parsons, Flack and Wagner, Acta Cryst. B69 (2013) 249-259).
;
_refine_ls_abs_structure_Flack -0.020(2)
_refine_ls_extinction_coef 0.00039(6)
_refine_ls_extinction_expression Fc^*^=kFc[1+0.001xFc^2^\l^3^/sin(2\q)]^-1/4^
_refine_ls_extinction_method 'SHELXL-2014/7 (Sheldrick 2014'
_refine_ls_goodness_of_fit_ref 1.085
_refine_ls_hydrogen_treatment constr
_refine_ls_matrix_type full
_refine_ls_number_parameters 237
_refine_ls_number_reflns 3956
_refine_ls_number_restraints 0
_refine_ls_restrained_S_all 1.085
_refine_ls_R_factor_all 0.0185
_refine_ls_R_factor_gt 0.0178
_refine_ls_shift/su_max 0.001
_refine_ls_shift/su_mean 0.000
_refine_ls_structure_factor_coef Fsqd
_refine_ls_weighting_details 'w=1/[\s^2^(Fo^2^)+(0.0190P)^2^+0.6355P] where P=(Fo^2^+2Fc^2^)/3'
_refine_ls_weighting_scheme calc
_refine_ls_wR_factor_gt 0.0452
_refine_ls_wR_factor_ref 0.0457
_reflns_Friedel_coverage 0.733
_reflns_Friedel_fraction_full 1.000
_reflns_Friedel_fraction_max 0.991
_reflns_number_gt 3879
_reflns_number_total 3956
_reflns_threshold_expression 'I > 2\s(I)'
_cod_data_source_file jo5b00250_si_003.cif
_cod_data_source_block rwg2015_1cugau
_cod_database_code 4036144
_chemical_oxdiff_formula 'C20 H18 N O4 I'
_shelx_space_group_comment
;
The symmetry employed for this shelxl refinement is uniquely defined
by the following loop, which should always be used as a source of
symmetry information in preference to the above space-group names.
They are only intended as comments.
;
_reflns_odcompleteness_completeness 99.95
_reflns_odcompleteness_iscentric 1
_reflns_odcompleteness_theta 66.97
_olex2_refinement_description
;
1. Fixed Uiso
 At 1.2 times of:
  All C(H) groups, All C(H,H) groups
 At 1.5 times of:
  All C(H,H,H) groups
2.a Ternary CH refined with riding coordinates:
 C13(H13)
2.b Secondary CH2 refined with riding coordinates:
 C12(H12A,H12B), C14(H14A,H14B)
2.c Aromatic/amide H refined with riding coordinates:
 C2(H2), C3(H3), C4(H4), C5(H5), C6(H6), C16(H16), C17(H17), C18(H18),
 C19(H19), C20(H20)
2.d Idealised Me refined as rotating group:
 C10(H10A,H10B,H10C)
;
_shelx_shelxl_version_number 2014/7
_olex2_submission_special_instructions 'No special instructions were received'

loop_
_space_group_symop_operation_xyz
'x, y, z'
'-x+1/2, -y, z+1/2'
'-x, y+1/2, -z+1/2'
'x+1/2, -y+1/2, -z'

loop_
_atom_site_label
_atom_site_type_symbol
_atom_site_fract_x
_atom_site_fract_y
_atom_site_fract_z
_atom_site_U_iso_or_equiv
_atom_site_adp_type
_atom_site_occupancy
_atom_site_site_symmetry_order
_atom_site_calc_flag
_atom_site_refinement_flags_posn
I1 I 0.13643(2) 0.67700(2) 0.38365(2) 0.02675(8) Uani 1 1 d .
O1 O 0.5344(2) 0.8674(2) 0.29831(9) 0.0193(4) Uani 1 1 d .
O2 O 0.6038(3) 0.6515(2) 0.27155(10) 0.0253(5) Uani 1 1 d .
O3 O 0.1450(3) 1.0322(2) 0.33605(9) 0.0267(4) Uani 1 1 d .
O4 O 0.0879(2) 1.0117(2) 0.24009(10) 0.0212(4) Uani 1 1 d .
N1 N 0.2662(3) 0.8690(3) 0.27699(11) 0.0189(5) Uani 1 1 d .
C1 C 0.3645(4) 0.7445(3) 0.36279(12) 0.0184(5) Uani 1 1 d .
C2 C 0.5123(4) 0.5609(3) 0.41666(13) 0.0231(6) Uani 1 1 d .
H2 H 0.4357 0.4959 0.4040 0.028 Uiso 1 1 calc R
C3 C 0.6402(5) 0.5178(3) 0.45019(13) 0.0269(6) Uani 1 1 d .
H3 H 0.6509 0.4236 0.4602 0.032 Uiso 1 1 calc R
C4 C 0.7523(4) 0.6119(4) 0.46916(14) 0.0262(6) Uani 1 1 d .
H4 H 0.8394 0.5822 0.4922 0.031 Uiso 1 1 calc R
C5 C 0.7366(4) 0.7502(4) 0.45425(14) 0.0241(6) Uani 1 1 d .
H5 H 0.8133 0.8149 0.4670 0.029 Uiso 1 1 calc R
C6 C 0.6085(4) 0.7934(3) 0.42071(12) 0.0210(6) Uani 1 1 d .
H6 H 0.5978 0.8877 0.4109 0.025 Uiso 1 1 calc R
C7 C 0.4956(3) 0.6995(3) 0.40135(12) 0.0176(5) Uani 1 1 d .
C8 C 0.3841(3) 0.8231(3) 0.31540(11) 0.0169(5) Uani 1 1 d .
C9 C 0.6385(4) 0.7703(3) 0.27804(12) 0.0208(5) Uani 1 1 d .
C10 C 0.7952(4) 0.8353(4) 0.26581(19) 0.0350(8) Uani 1 1 d .
H10A H 0.7823 0.9079 0.2364 0.053 Uiso 1 1 calc GR
H10B H 0.8684 0.7656 0.2508 0.053 Uiso 1 1 calc GR
H10C H 0.8375 0.8748 0.3022 0.053 Uiso 1 1 calc GR
C11 C 0.1668(3) 0.9766(3) 0.28948(13) 0.0203(6) Uani 1 1 d .
C12 C 0.1470(4) 0.9354(3) 0.19026(13) 0.0222(6) Uani 1 1 d .
H12A H 0.1862 0.9988 0.1595 0.027 Uiso 1 1 calc R
H12B H 0.0624 0.8776 0.1732 0.027 Uiso 1 1 calc R
C13 C 0.2819(3) 0.8456(3) 0.21350(12) 0.0183(5) Uani 1 1 d .
H13 H 0.3855 0.8821 0.1994 0.022 Uiso 1 1 calc R
C14 C 0.2673(3) 0.6936(3) 0.19765(13) 0.0206(6) Uani 1 1 d .
H14A H 0.3353 0.6387 0.2241 0.025 Uiso 1 1 calc R
H14B H 0.1567 0.6634 0.2035 0.025 Uiso 1 1 calc R
C15 C 0.3152(4) 0.6680(3) 0.13444(12) 0.0198(5) Uani 1 1 d .
C16 C 0.2026(4) 0.6444(3) 0.09077(15) 0.0252(6) Uani 1 1 d .
H16 H 0.0937 0.6404 0.1006 0.030 Uiso 1 1 calc R
C17 C 0.2507(5) 0.6266(4) 0.03246(15) 0.0297(7) Uani 1 1 d .
H17 H 0.1739 0.6106 0.0028 0.036 Uiso 1 1 calc R
C18 C 0.4084(5) 0.6320(3) 0.01755(14) 0.0313(8) Uani 1 1 d .
H18 H 0.4397 0.6216 -0.0223 0.038 Uiso 1 1 calc R
C19 C 0.5221(4) 0.6527(3) 0.06119(15) 0.0278(7) Uani 1 1 d .
H19 H 0.6311 0.6544 0.0513 0.033 Uiso 1 1 calc R
C20 C 0.4748(4) 0.6707(3) 0.11910(13) 0.0233(5) Uani 1 1 d .
H20 H 0.5522 0.6851 0.1487 0.028 Uiso 1 1 calc R

loop_
_atom_site_aniso_label
_atom_site_aniso_U_11
_atom_site_aniso_U_22
_atom_site_aniso_U_33
_atom_site_aniso_U_23
_atom_site_aniso_U_13
_atom_site_aniso_U_12
I1 0.02066(10) 0.03581(11) 0.02379(10) 0.00583(8) -0.00057(7) -0.00849(8)
O1 0.0173(10) 0.0174(9) 0.0233(10) 0.0012(8) 0.0021(8) 0.0006(7)
O2 0.0211(10) 0.0206(11) 0.0343(11) -0.0049(8) 0.0039(8) 0.0002(8)
O3 0.0246(10) 0.0282(11) 0.0272(10) -0.0061(8) 0.0036(9) 0.0052(10)
O4 0.0174(9) 0.0202(10) 0.0259(10) 0.0015(8) -0.0008(8) 0.0028(8)
N1 0.0169(12) 0.0194(11) 0.0203(12) 0.0009(9) 0.0017(9) 0.0040(9)
C1 0.0158(11) 0.0195(12) 0.0200(12) -0.0020(10) 0.0015(11) -0.0030(11)
C2 0.0286(15) 0.0195(14) 0.0211(14) 0.0007(11) 0.0000(12) -0.0028(12)
C3 0.0321(16) 0.0205(14) 0.0280(14) 0.0042(11) 0.0010(15) 0.0030(14)
C4 0.0267(15) 0.0287(16) 0.0234(15) 0.0029(12) -0.0032(12) 0.0045(13)
C5 0.0250(15) 0.0248(16) 0.0224(15) -0.0018(12) -0.0045(11) 0.0002(13)
C6 0.0249(15) 0.0182(14) 0.0200(12) -0.0011(10) -0.0025(11) 0.0005(11)
C7 0.0172(12) 0.0199(14) 0.0157(11) 0.0006(10) 0.0012(9) 0.0004(11)
C8 0.0158(12) 0.0156(11) 0.0194(11) -0.0007(10) 0.0014(9) -0.0005(12)
C9 0.0189(12) 0.0208(13) 0.0227(13) 0.0007(10) 0.0012(12) 0.0014(12)
C10 0.0223(15) 0.0250(17) 0.058(2) 0.0013(17) 0.0114(14) 0.0008(14)
C11 0.0160(13) 0.0178(13) 0.0272(14) 0.0007(11) 0.0033(10) 0.0002(11)
C12 0.0223(13) 0.0228(13) 0.0215(13) 0.0027(10) 0.0001(12) 0.0044(13)
C13 0.0187(13) 0.0195(14) 0.0166(12) 0.0014(10) 0.0001(9) 0.0002(11)
C14 0.0219(13) 0.0182(14) 0.0216(13) 0.0007(11) 0.0017(10) -0.0018(11)
C15 0.0254(13) 0.0133(12) 0.0206(12) 0.0002(10) -0.0007(10) 0.0006(11)
C16 0.0264(14) 0.0214(15) 0.0277(15) -0.0007(11) -0.0053(12) 0.0010(11)
C17 0.044(2) 0.0203(14) 0.0246(16) -0.0020(12) -0.0103(14) 0.0018(14)
C18 0.051(2) 0.0226(15) 0.0204(14) -0.0009(11) 0.0043(14) 0.0025(14)
C19 0.0347(17) 0.0195(16) 0.0292(16) -0.0017(12) 0.0088(13) 0.0009(12)
C20 0.0268(13) 0.0194(12) 0.0238(13) -0.0005(14) -0.0002(11) -0.0004(11)

loop_
_atom_type_symbol
_atom_type_description
_atom_type_scat_dispersion_real
_atom_type_scat_dispersion_imag
_atom_type_scat_source
C C 0.0181 0.0091 'International Tables Vol C Tables 4.2.6.8 and 6.1.1.4'
H H 0.0000 0.0000 'International Tables Vol C Tables 4.2.6.8 and 6.1.1.4'
N N 0.0311 0.0180 'International Tables Vol C Tables 4.2.6.8 and 6.1.1.4'
O O 0.0492 0.0322 'International Tables Vol C Tables 4.2.6.8 and 6.1.1.4'
I I -0.3257 6.8362 'International Tables Vol C Tables 4.2.6.8 and 6.1.1.4'

loop_
_exptl_crystal_face_index_h
_exptl_crystal_face_index_k
_exptl_crystal_face_index_l
_exptl_crystal_face_perp_dist
_exptl_oxdiff_crystal_face_indexfrac_h
_exptl_oxdiff_crystal_face_indexfrac_k
_exptl_oxdiff_crystal_face_indexfrac_l
_exptl_oxdiff_crystal_face_x
_exptl_oxdiff_crystal_face_y
_exptl_oxdiff_crystal_face_z
0 1 -1 0.1536 -0.0006 1.0002 -0.9994 -0.0343 0.1633 0.0424
0 -1 0 0.1536 0.0004 -0.9998 -0.0000 0.0137 -0.1561 0.0217
-1 0 0 0.0147 -1.0007 -0.0004 -0.0006 0.1726 0.0225 0.0533
1 0 0 0.0147 1.0007 0.0004 0.0006 -0.1726 -0.0225 -0.0533
0 0 -1 0.0162 -0.0002 0.0004 -0.9994 -0.0207 0.0071 0.0641
0 0 1 0.0162 0.0002 -0.0004 0.9994 0.0207 -0.0071 -0.0641

loop_
_geom_angle_atom_site_label_1
_geom_angle_atom_site_label_2
_geom_angle_atom_site_label_3
_geom_angle
C9 O1 C8 117.8(2)
C11 O4 C12 110.6(2)
C8 N1 C13 119.9(2)
C11 N1 C8 123.5(3)
C11 N1 C13 112.2(2)
C7 C1 I1 117.66(19)
C8 C1 I1 118.6(2)
C8 C1 C7 123.7(3)
C3 C2 H2 119.8
C3 C2 C7 120.4(3)
C7 C2 H2 119.8
C2 C3 H3 119.8
C4 C3 C2 120.3(3)
C4 C3 H3 119.8
C3 C4 H4 120.1
C3 C4 C5 119.8(3)
C5 C4 H4 120.1
C4 C5 H5 120.0
C6 C5 C4 119.9(3)
C6 C5 H5 120.0
C5 C6 H6 119.7
C5 C6 C7 120.6(3)
C7 C6 H6 119.7
C2 C7 C1 120.5(3)
C6 C7 C1 120.4(3)
C6 C7 C2 119.0(3)
O1 C8 N1 112.1(2)
C1 C8 O1 121.0(3)
C1 C8 N1 126.8(3)
O1 C9 C10 110.0(3)
O2 C9 O1 123.2(3)
O2 C9 C10 126.9(3)
C9 C10 H10A 109.5
C9 C10 H10B 109.5
C9 C10 H10C 109.5
H10A C10 H10B 109.5
H10A C10 H10C 109.5
H10B C10 H10C 109.5
O3 C11 O4 122.8(3)
O3 C11 N1 128.2(3)
O4 C11 N1 108.9(3)
O4 C12 H12A 110.5
O4 C12 H12B 110.5
O4 C12 C13 106.3(2)
H12A C12 H12B 108.7
C13 C12 H12A 110.5
C13 C12 H12B 110.5
N1 C13 C12 100.5(2)
N1 C13 H13 109.9
N1 C13 C14 112.1(2)
C12 C13 H13 109.9
C14 C13 C12 114.3(2)
C14 C13 H13 109.9
C13 C14 H14A 109.4
C13 C14 H14B 109.4
H14A C14 H14B 108.0
C15 C14 C13 111.2(2)
C15 C14 H14A 109.4
C15 C14 H14B 109.4
C16 C15 C14 121.3(3)
C16 C15 C20 119.1(3)
C20 C15 C14 119.6(3)
C15 C16 H16 120.1
C15 C16 C17 119.8(3)
C17 C16 H16 120.1
C16 C17 H17 119.6
C18 C17 C16 120.7(3)
C18 C17 H17 119.6
C17 C18 H18 120.1
C17 C18 C19 119.9(3)
C19 C18 H18 120.1
C18 C19 H19 120.2
C20 C19 C18 119.6(3)
C20 C19 H19 120.2
C15 C20 H20 119.5
C19 C20 C15 120.9(3)
C19 C20 H20 119.5

loop_
_geom_bond_atom_site_label_1
_geom_bond_atom_site_label_2
_geom_bond_distance
I1 C1 2.095(3)
O1 C8 1.398(3)
O1 C9 1.372(4)
O2 C9 1.203(4)
O3 C11 1.204(4)
O4 C11 1.351(4)
O4 C12 1.444(4)
N1 C8 1.400(4)
N1 C11 1.374(4)
N1 C13 1.468(4)
C1 C7 1.481(4)
C1 C8 1.332(4)
C2 H2 0.9500
C2 C3 1.389(5)
C2 C7 1.401(4)
C3 H3 0.9500
C3 C4 1.388(5)
C4 H4 0.9500
C4 C5 1.395(5)
C5 H5 0.9500
C5 C6 1.391(4)
C6 H6 0.9500
C6 C7 1.394(4)
C9 C10 1.496(5)
C10 H10A 0.9800
C10 H10B 0.9800
C10 H10C 0.9800
C12 H12A 0.9900
C12 H12B 0.9900
C12 C13 1.533(4)
C13 H13 1.0000
C13 C14 1.528(4)
C14 H14A 0.9900
C14 H14B 0.9900
C14 C15 1.514(4)
C15 C16 1.396(4)
C15 C20 1.396(4)
C16 H16 0.9500
C16 C17 1.398(5)
C17 H17 0.9500
C17 C18 1.379(6)
C18 H18 0.9500
C18 C19 1.398(5)
C19 H19 0.9500
C19 C20 1.387(5)
C20 H20 0.9500

loop_
_geom_hbond_atom_site_label_D
_geom_hbond_atom_site_label_H
_geom_hbond_atom_site_label_A
_geom_hbond_distance_DH
_geom_hbond_distance_HA
_geom_hbond_distance_DA
_geom_hbond_angle_DHA
_geom_hbond_site_symmetry_A
C10 H10B O4 0.98 2.51 3.306(4) 138.3 3_645
C14 H14A O2 0.99 2.52 3.334(4) 139.4 .

loop_
_geom_torsion_atom_site_label_1
_geom_torsion_atom_site_label_2
_geom_torsion_atom_site_label_3
_geom_torsion_atom_site_label_4
_geom_torsion
I1 C1 C7 C2 48.9(3)
I1 C1 C7 C6 -134.1(2)
I1 C1 C8 O1 -177.90(19)
I1 C1 C8 N1 1.0(4)
O4 C12 C13 N1 7.9(3)
O4 C12 C13 C14 128.1(2)
N1 C13 C14 C15 -168.9(2)
C2 C3 C4 C5 -0.2(5)
C3 C2 C7 C1 176.5(3)
C3 C2 C7 C6 -0.5(4)
C3 C4 C5 C6 0.3(5)
C4 C5 C6 C7 -0.4(5)
C5 C6 C7 C1 -176.5(3)
C5 C6 C7 C2 0.6(4)
C7 C1 C8 O1 0.9(4)
C7 C1 C8 N1 179.8(3)
C7 C2 C3 C4 0.4(5)
C8 O1 C9 O2 3.9(4)
C8 O1 C9 C10 -176.2(3)
C8 N1 C11 O3 -13.3(5)
C8 N1 C11 O4 168.6(3)
C8 N1 C13 C12 -169.6(3)
C8 N1 C13 C14 68.7(3)
C8 C1 C7 C2 -129.9(3)
C8 C1 C7 C6 47.1(4)
C9 O1 C8 N1 -111.0(3)
C9 O1 C8 C1 68.1(3)
C11 O4 C12 C13 -1.5(3)
C11 N1 C8 O1 -102.8(3)
C11 N1 C8 C1 78.2(4)
C11 N1 C13 C12 -12.2(3)
C11 N1 C13 C14 -134.0(3)
C12 O4 C11 O3 175.5(3)
C12 O4 C11 N1 -6.3(3)
C12 C13 C14 C15 77.6(3)
C13 N1 C8 O1 51.8(3)
C13 N1 C8 C1 -127.1(3)
C13 N1 C11 O3 -169.7(3)
C13 N1 C11 O4 12.2(3)
C13 C14 C15 C16 -104.1(3)
C13 C14 C15 C20 74.5(4)
C14 C15 C16 C17 177.4(3)
C14 C15 C20 C19 -177.6(3)
C15 C16 C17 C18 0.0(5)
C16 C15 C20 C19 1.1(5)
C16 C17 C18 C19 1.3(5)
C17 C18 C19 C20 -1.4(5)
C18 C19 C20 C15 0.2(5)
C20 C15 C16 C17 -1.2(5)
